data_7051353
loop_
_publ_author_name
'Liu Ze-hua'
'Duan Chun-ying'
'Li Ji-hui'
'Liu Yong-jiang'
'Mei Yu-hua'
'You Xiao-zeng'

_publ_section_title
;
 Structural dependence of \p--\p interactions in dithiocarbazato and
 thiosemicarbazato nickel complexes
;
_journal_issue 12
_journal_name_full 'New J. Chem.'
_journal_page_first 1057
_journal_page_last 1062
_journal_paper_doi 10.1039/b004846l
_journal_volume 24
_journal_year 2000
_chemical_formula_sum 'C42 H30 N4 Ni S4'
_chemical_formula_weight 777.65
_chemical_name_systematic
; 
bis(fluorene-9-one S-phenyl-dithiocarbazato)nickel 
;
_space_group_IT_number 14
_symmetry_cell_setting monoclinic
_symmetry_space_group_name_Hall '-P 2yn'
_symmetry_space_group_name_H-M 'P 1 21/n 1'
_atom_sites_solution_hydrogens geom
_atom_sites_solution_primary direct
_atom_sites_solution_secondary difmap
_audit_creation_method SHELXL
_cell_angle_alpha 90.00
_cell_angle_beta 100.772(12)
_cell_angle_gamma 90.00
_cell_formula_units_Z 4
_cell_length_a 8.9236(11)
_cell_length_b 21.696(3)
_cell_length_c 18.933(2)
_cell_measurement_reflns_used 40
_cell_measurement_temperature 293(2)
_cell_measurement_theta_max 12.41
_cell_measurement_theta_min 4.60
_cell_volume 3601.0(8)
_computing_cell_refinement 'Siemens XSCANS'
_computing_data_collection 'Siemens XSCANS'
_computing_data_reduction 'Siemens SHELXTL'
_computing_molecular_graphics 'Siemens SHELXTL'
_computing_publication_material 'Siemens SHELXTL'
_computing_structure_refinement 'Siemens SHELXTL'
_computing_structure_solution 'Siemens SHELXTL'
_diffrn_ambient_temperature 293(2)
_diffrn_measurement_device 'Siemens P4'
_diffrn_measurement_method '2\q/\w scans'
_diffrn_radiation_monochromator graphite
_diffrn_radiation_source 'fine-focus sealed tube'
_diffrn_radiation_type MoK\a
_diffrn_radiation_wavelength 0.71073
_diffrn_reflns_av_R_equivalents 0.0285
_diffrn_reflns_av_sigmaI/netI 0.0546
_diffrn_reflns_limit_h_max 9
_diffrn_reflns_limit_h_min 0
_diffrn_reflns_limit_k_max 25
_diffrn_reflns_limit_k_min 0
_diffrn_reflns_limit_l_max 22
_diffrn_reflns_limit_l_min -22
_diffrn_reflns_number 7019
_diffrn_reflns_theta_max 25.51
_diffrn_reflns_theta_min 1.88
_diffrn_standards_decay_% 18.25
_diffrn_standards_interval_count 97
_diffrn_standards_number 3
_exptl_absorpt_coefficient_mu 0.808
_exptl_absorpt_correction_T_max 0.4644
_exptl_absorpt_correction_T_min 0.4305
_exptl_absorpt_correction_type psi-scan
_exptl_crystal_colour black
_exptl_crystal_density_diffrn 1.434
_exptl_crystal_description block
_exptl_crystal_F_000 1608
_exptl_crystal_size_max 0.50
_exptl_crystal_size_mid 0.40
_exptl_crystal_size_min 0.40
_refine_diff_density_max 0.440
_refine_diff_density_min -0.296
_refine_diff_density_rms 0.058
_refine_ls_extinction_method none
_refine_ls_goodness_of_fit_all 1.074
_refine_ls_goodness_of_fit_obs 1.083
_refine_ls_hydrogen_treatment 'riding model'
_refine_ls_matrix_type full
_refine_ls_number_parameters 460
_refine_ls_number_reflns 6213
_refine_ls_number_restraints 0
_refine_ls_restrained_S_all 1.264
_refine_ls_restrained_S_obs 1.083
_refine_ls_R_factor_all 0.0858
_refine_ls_R_factor_obs 0.0490
_refine_ls_shift/esd_max 0.001
_refine_ls_shift/esd_mean 0.000
_refine_ls_structure_factor_coef Fsqd
_refine_ls_weighting_details 'w=1/[\s^2^(Fo^2^)+(0.0447P)^2^+3.0244P] where P=(Fo^2^+2Fc^2^)/3'
_refine_ls_weighting_scheme calc
_refine_ls_wR_factor_all 0.1571
_refine_ls_wR_factor_obs 0.1103
_reflns_number_observed 4304
_reflns_number_total 6247
_reflns_observed_criterion >2sigma(I)
_cod_data_source_file b004846l.txt
_cod_data_source_block nickel_complex_3
_cod_depositor_comments
;
The following automatic conversions were performed:
'_symmetry_cell_setting' value 'Monoclinic' changed to 'monoclinic'
according to '/home/saulius/struct/CIF-dictionaries/cif_core.dic'
dictionary named 'cif_core.dic' version 2.4.1 from 2010-06-29.

Automatic conversion script
Id: cif_fix_enum 1527 2010-12-29 10:47:43Z saulius 

The following automatic conversions were performed:

'_refine_ls_weighting_scheme' value 'calc
w=1/[\s^2^(Fo^2^)+(0.0447P)^2^+3.0244P] where P=(Fo^2^+2Fc^2^)/3' was
changed to 'calc'. New tag '_refine_ls_weighting_details' was
created. The value of the new tag was set to
'w=1/[\s^2^(Fo^2^)+(0.0447P)^2^+3.0244P] where P=(Fo^2^+2Fc^2^)/3'.

Automatic conversion script
Id: cif_fix_values 3143 2015-03-26 13:38:13Z robertas 
;
_cod_original_cell_volume 3600.9(8)
_cod_original_sg_symbol_H-M 'P2(1)/n  '
_cod_database_code 7051353

loop_
_symmetry_equiv_pos_as_xyz
'x, y, z'
'-x+1/2, y+1/2, -z+1/2'
'-x, -y, -z'
'x-1/2, -y-1/2, z-1/2'

loop_
_atom_site_aniso_label
_atom_site_aniso_U_11
_atom_site_aniso_U_22
_atom_site_aniso_U_33
_atom_site_aniso_U_23
_atom_site_aniso_U_13
_atom_site_aniso_U_12
Ni1 0.0539(3) 0.0280(3) 0.0461(3) -0.0010(2) 0.0128(2) -0.0008(2)
S1 0.0688(7) 0.0308(5) 0.0662(7) -0.0050(5) 0.0072(6) 0.0055(5)
S2 0.0634(7) 0.0304(5) 0.0731(8) -0.0007(5) 0.0136(6) -0.0077(5)
S3 0.0817(9) 0.0484(7) 0.0777(9) -0.0060(6) -0.0045(7) 0.0241(6)
S4 0.0664(8) 0.0524(7) 0.0759(8) -0.0027(6) -0.0006(6) -0.0152(6)
N1 0.054(2) 0.036(2) 0.056(2) -0.002(2) 0.012(2) 0.007(2)
N2 0.052(2) 0.032(2) 0.047(2) -0.0005(14) 0.014(2) 0.0034(14)
N3 0.050(2) 0.037(2) 0.056(2) -0.001(2) 0.007(2) -0.004(2)
N4 0.051(2) 0.031(2) 0.050(2) -0.0045(14) 0.014(2) -0.0046(14)
C1 0.058(3) 0.040(2) 0.046(2) -0.002(2) 0.011(2) 0.010(2)
C2 0.050(2) 0.034(2) 0.048(2) 0.001(2) 0.017(2) 0.001(2)
C3 0.095(4) 0.047(3) 0.084(4) -0.006(3) 0.018(3) -0.020(3)
C4 0.088(4) 0.036(2) 0.084(4) 0.007(2) 0.023(3) -0.006(2)
C5 0.078(4) 0.055(3) 0.072(3) -0.003(2) 0.002(3) -0.014(3)
C6 0.063(3) 0.041(2) 0.066(3) 0.003(2) 0.007(2) -0.004(2)
C7 0.057(3) 0.038(2) 0.056(3) 0.000(2) 0.019(2) 0.000(2)
C8 0.057(3) 0.036(2) 0.061(3) 0.007(2) 0.020(2) -0.004(2)
C9 0.063(3) 0.043(2) 0.053(3) 0.012(2) 0.025(2) 0.006(2)
C10 0.052(2) 0.043(2) 0.045(2) 0.007(2) 0.020(2) 0.002(2)
C11 0.069(3) 0.060(3) 0.048(2) 0.003(2) 0.018(2) -0.003(2)
C12 0.078(4) 0.094(4) 0.047(3) 0.007(3) 0.008(3) -0.002(3)
C13 0.090(4) 0.079(4) 0.059(3) 0.029(3) 0.016(3) 0.007(3)
C14 0.081(4) 0.060(3) 0.067(3) 0.021(3) 0.024(3) 0.006(3)
C15 0.054(3) 0.084(3) 0.066(3) -0.022(3) 0.016(2) 0.004(2)
C16 0.052(3) 0.057(3) 0.049(2) 0.009(2) 0.008(2) 0.014(2)
C17 0.073(3) 0.071(3) 0.060(3) 0.002(2) 0.018(3) -0.002(3)
C18 0.097(4) 0.092(4) 0.057(3) 0.005(3) 0.026(3) 0.017(4)
C19 0.121(5) 0.066(4) 0.067(4) -0.010(3) -0.006(4) 0.020(4)
C20 0.099(5) 0.065(3) 0.092(4) -0.003(3) -0.006(4) -0.002(3)
C21 0.067(3) 0.072(3) 0.078(4) 0.011(3) 0.018(3) 0.004(3)
C22 0.056(3) 0.044(2) 0.045(2) -0.001(2) 0.011(2) -0.010(2)
C23 0.053(2) 0.031(2) 0.051(2) 0.000(2) 0.022(2) -0.005(2)
C24 0.116(5) 0.039(3) 0.136(6) -0.005(3) 0.061(5) 0.004(3)
C25 0.144(6) 0.041(3) 0.157(7) 0.023(4) 0.093(6) 0.030(4)
C26 0.098(5) 0.067(4) 0.110(5) 0.031(3) 0.047(4) 0.035(3)
C27 0.074(3) 0.048(3) 0.085(4) 0.014(2) 0.030(3) 0.012(2)
C28 0.065(3) 0.032(2) 0.073(3) 0.004(2) 0.031(3) 0.005(2)
C29 0.088(4) 0.033(2) 0.092(4) -0.012(2) 0.050(3) -0.002(2)
C30 0.077(4) 0.050(3) 0.084(4) -0.023(3) 0.035(3) -0.013(2)
C31 0.061(3) 0.043(2) 0.057(3) -0.012(2) 0.027(2) -0.007(2)
C32 0.066(3) 0.071(3) 0.056(3) -0.011(2) 0.020(2) -0.006(3)
C33 0.093(4) 0.118(5) 0.061(3) -0.027(3) 0.002(3) -0.008(4)
C34 0.138(7) 0.123(6) 0.091(5) -0.058(5) -0.001(5) -0.022(5)
C35 0.134(6) 0.070(4) 0.117(5) -0.054(4) 0.027(5) -0.026(4)
C36 0.053(3) 0.072(3) 0.064(3) 0.004(2) 0.021(2) 0.003(2)
C37 0.053(3) 0.066(3) 0.054(3) -0.010(2) 0.009(2) -0.011(2)
C38 0.091(4) 0.090(4) 0.099(4) 0.020(4) 0.045(4) 0.027(3)
C39 0.133(6) 0.097(5) 0.120(6) 0.041(4) 0.041(5) 0.035(4)
C40 0.097(5) 0.100(5) 0.084(4) 0.029(4) 0.017(4) -0.007(4)
C41 0.084(4) 0.118(5) 0.062(3) 0.001(3) 0.028(3) -0.007(4)
C42 0.072(3) 0.078(3) 0.065(3) -0.004(3) 0.020(3) 0.004(3)

loop_
_atom_site_label
_atom_site_type_symbol
_atom_site_fract_x
_atom_site_fract_y
_atom_site_fract_z
_atom_site_U_iso_or_equiv
_atom_site_thermal_displace_type
_atom_site_occupancy
_atom_site_calc_flag
_atom_site_refinement_flags
_atom_site_disorder_group
Ni1 Ni 0.11162(6) 0.24510(2) 0.76095(3) 0.0422(2) Uani 1 d . .
S1 S 0.26950(14) 0.16931(5) 0.77975(6) 0.0560(3) Uani 1 d . .
S2 S -0.07295(13) 0.18106(4) 0.73111(6) 0.0555(3) Uani 1 d . .
S3 S 0.5737(2) 0.17321(6) 0.86864(7) 0.0718(4) Uani 1 d . .
S4 S -0.37604(15) 0.21021(6) 0.64872(7) 0.0667(3) Uani 1 d . .
N1 N 0.4232(4) 0.27418(14) 0.8173(2) 0.0489(8) Uani 1 d . .
N2 N 0.2917(4) 0.29693(14) 0.7726(2) 0.0429(8) Uani 1 d . .
N3 N -0.1846(4) 0.29639(14) 0.7112(2) 0.0482(8) Uani 1 d . .
N4 N -0.0463(4) 0.30672(13) 0.7585(2) 0.0433(8) Uani 1 d . .
C1 C 0.4201(5) 0.2149(2) 0.8211(2) 0.0479(10) Uani 1 d . .
C2 C 0.3025(4) 0.3548(2) 0.7530(2) 0.0430(9) Uani 1 d . .
C3 C 0.5446(7) 0.5123(2) 0.8387(3) 0.0752(15) Uani 1 d . .
H3A H 0.5915(7) 0.5489(2) 0.8563(3) 0.090 Uiso 1 calc R .
C4 C 0.4240(6) 0.5140(2) 0.7818(3) 0.0682(14) Uani 1 d . .
H4A H 0.3883(6) 0.5514(2) 0.7613(3) 0.082 Uiso 1 calc R .
C5 C 0.5967(6) 0.4575(2) 0.8699(3) 0.0700(14) Uani 1 d . .
H5A H 0.6783(6) 0.4575(2) 0.9085(3) 0.084 Uiso 1 calc R .
C6 C 0.5292(5) 0.4017(2) 0.8447(2) 0.0574(11) Uani 1 d . .
H6A H 0.5642(5) 0.3646(2) 0.8663(2) 0.069 Uiso 1 calc R .
C7 C 0.4095(5) 0.4029(2) 0.7870(2) 0.0492(10) Uani 1 d . .
C8 C 0.3565(5) 0.4593(2) 0.7555(2) 0.0501(10) Uani 1 d . .
C9 C 0.2294(5) 0.4480(2) 0.6964(2) 0.0513(11) Uani 1 d . .
C10 C 0.1963(5) 0.3843(2) 0.6938(2) 0.0450(9) Uani 1 d . .
C11 C 0.0908(5) 0.3597(2) 0.6385(2) 0.0578(11) Uani 1 d . .
H11A H 0.0743(5) 0.3174(2) 0.6351(2) 0.069 Uiso 1 calc R .
C12 C 0.0096(6) 0.3997(3) 0.5880(3) 0.0734(14) Uani 1 d . .
H12A H -0.0627(6) 0.3841(3) 0.5505(3) 0.088 Uiso 1 calc R .
C13 C 0.0355(6) 0.4627(3) 0.5931(3) 0.076(2) Uani 1 d . .
H13A H -0.0228(6) 0.4890(3) 0.5601(3) 0.091 Uiso 1 calc R .
C14 C 0.1461(6) 0.4871(2) 0.6463(3) 0.0680(13) Uani 1 d . .
H14A H 0.1646(6) 0.5293(2) 0.6484(3) 0.082 Uiso 1 calc R .
C15 C 0.7200(5) 0.2307(2) 0.8921(3) 0.0676(13) Uani 1 d . .
H15A H 0.7970(5) 0.2353(2) 0.8655(3) 0.081 Uiso 1 calc R .
C16 C 0.7142(5) 0.2713(2) 0.9561(2) 0.0530(11) Uani 1 d . .
C17 C 0.6128(6) 0.2644(2) 1.0010(3) 0.0670(13) Uani 1 d . .
H17A H 0.5402(6) 0.2331(2) 0.9930(3) 0.080 Uiso 1 calc R .
C18 C 0.6180(7) 0.3044(3) 1.0595(3) 0.081(2) Uani 1 d . .
H18A H 0.5486(7) 0.2996(3) 1.0901(3) 0.097 Uiso 1 calc R .
C19 C 0.7230(8) 0.3501(3) 1.0720(3) 0.088(2) Uani 1 d . .
H19A H 0.7241(8) 0.3769(3) 1.1104(3) 0.105 Uiso 1 calc R .
C20 C 0.8269(7) 0.3568(3) 1.0282(3) 0.089(2) Uani 1 d . .
H20A H 0.9007(7) 0.3875(3) 1.0372(3) 0.106 Uiso 1 calc R .
C21 C 0.8215(6) 0.3177(2) 0.9708(3) 0.0718(14) Uani 1 d . .
H21A H 0.8923(6) 0.3226(2) 0.9409(3) 0.086 Uiso 1 calc R .
C22 C -0.2054(5) 0.2379(2) 0.6986(2) 0.0482(10) Uani 1 d . .
C23 C -0.0348(5) 0.3617(2) 0.7880(2) 0.0435(9) Uani 1 d . .
C24 C -0.0860(8) 0.5275(2) 0.7883(4) 0.092(2) Uani 1 d . .
H24A H -0.0373(8) 0.5600(2) 0.8154(4) 0.111 Uiso 1 calc R .
C25 C -0.2002(9) 0.5386(3) 0.7305(4) 0.106(3) Uani 1 d . .
H25A H -0.2286(9) 0.5791(3) 0.7188(4) 0.127 Uiso 1 calc R .
C26 C -0.2752(7) 0.4910(3) 0.6888(3) 0.088(2) Uani 1 d . .
H26A H -0.3528(7) 0.5000(3) 0.6501(3) 0.106 Uiso 1 calc R .
C27 C -0.2340(6) 0.4295(2) 0.7050(3) 0.0667(13) Uani 1 d . .
H27A H -0.2828(6) 0.3973(2) 0.6776(3) 0.080 Uiso 1 calc R .
C28 C -0.1186(5) 0.4187(2) 0.7630(3) 0.0541(11) Uani 1 d . .
C29 C -0.0444(6) 0.4668(2) 0.8057(3) 0.0666(14) Uani 1 d . .
C30 C 0.0744(6) 0.4419(2) 0.8621(3) 0.0679(14) Uani 1 d . .
C31 C 0.0796(5) 0.3779(2) 0.8520(2) 0.0519(11) Uani 1 d . .
C32 C 0.1704(5) 0.3414(2) 0.9018(2) 0.0634(12) Uani 1 d . .
H32A H 0.1693(5) 0.2988(2) 0.8970(2) 0.076 Uiso 1 calc R .
C33 C 0.2643(7) 0.3699(3) 0.9598(3) 0.092(2) Uani 1 d . .
H33A H 0.3279(7) 0.3461(3) 0.9937(3) 0.111 Uiso 1 calc R .
C34 C 0.2638(9) 0.4328(4) 0.9673(4) 0.120(3) Uani 1 d . .
H34A H 0.3292(9) 0.4511(4) 1.0055(4) 0.144 Uiso 1 calc R .
C35 C 0.1694(8) 0.4687(3) 0.9199(4) 0.106(2) Uani 1 d . .
H35A H 0.1686(8) 0.5111(3) 0.9263(4) 0.127 Uiso 1 calc R .
C36 C -0.4898(5) 0.2792(2) 0.6294(2) 0.0617(12) Uani 1 d . .
H36A H -0.5601(5) 0.2908(2) 0.6576(2) 0.074 Uiso 1 calc R .
C37 C -0.4663(5) 0.3172(2) 0.5660(2) 0.0577(11) Uani 1 d . .
C38 C -0.5544(7) 0.3690(3) 0.5501(3) 0.090(2) Uani 1 d . .
H38A H -0.6252(7) 0.3792(3) 0.5785(3) 0.108 Uiso 1 calc R .
C39 C -0.5396(9) 0.4064(3) 0.4926(4) 0.115(2) Uani 1 d . .
H39A H -0.5973(9) 0.4422(3) 0.4839(4) 0.137 Uiso 1 calc R .
C40 C -0.4415(8) 0.3910(3) 0.4491(3) 0.094(2) Uani 1 d . .
H40A H -0.4338(8) 0.4154(3) 0.4096(3) 0.112 Uiso 1 calc R .
C41 C -0.3550(7) 0.3402(3) 0.4636(3) 0.086(2) Uani 1 d . .
H41A H -0.2866(7) 0.3298(3) 0.4340(3) 0.103 Uiso 1 calc R .
C42 C -0.3663(6) 0.3029(2) 0.5219(3) 0.0706(14) Uani 1 d . .
H42A H -0.3053(6) 0.2680(2) 0.5311(3) 0.085 Uiso 1 calc R .

loop_
_atom_type_symbol
_atom_type_description
_atom_type_scat_dispersion_real
_atom_type_scat_dispersion_imag
_atom_type_scat_source
C C 0.0033 0.0016 'International Tables Vol C Tables 4.2.6.8 and 6.1.1.4'
H H 0.0000 0.0000 'International Tables Vol C Tables 4.2.6.8 and 6.1.1.4'
N N 0.0061 0.0033 'International Tables Vol C Tables 4.2.6.8 and 6.1.1.4'
S S 0.1246 0.1234 'International Tables Vol C Tables 4.2.6.8 and 6.1.1.4'
Ni Ni 0.3393 1.1124 'International Tables Vol C Tables 4.2.6.8 and 6.1.1.4'

loop_
_geom_angle_atom_site_label_1
_geom_angle_atom_site_label_2
_geom_angle_atom_site_label_3
_geom_angle
_geom_angle_site_symmetry_1
_geom_angle_site_symmetry_3
_geom_angle_publ_flag
N4 Ni1 N2 100.71(13) . . ?
N4 Ni1 S2 85.50(10) . . ?
N2 Ni1 S2 169.43(10) . . ?
N4 Ni1 S1 169.35(10) . . ?
N2 Ni1 S1 85.49(10) . . ?
S2 Ni1 S1 89.73(5) . . ?
C1 S1 Ni1 93.87(13) . . ?
C22 S2 Ni1 94.10(14) . . ?
C1 S3 C15 103.4(2) . . ?
C22 S4 C36 103.0(2) . . ?
C1 N1 N2 111.2(3) . . ?
C2 N2 N1 114.1(3) . . ?
C2 N2 Ni1 128.5(3) . . ?
N1 N2 Ni1 116.5(2) . . ?
C22 N3 N4 110.6(3) . . ?
C23 N4 N3 113.9(3) . . ?
C23 N4 Ni1 128.2(3) . . ?
N3 N4 Ni1 117.1(2) . . ?
N1 C1 S1 124.5(3) . . ?
N1 C1 S3 121.5(3) . . ?
S1 C1 S3 113.9(2) . . ?
N2 C2 C10 124.0(4) . . ?
N2 C2 C7 128.7(4) . . ?
C10 C2 C7 107.2(3) . . ?
C5 C3 C4 120.9(4) . . ?
C3 C4 C8 119.1(4) . . ?
C3 C5 C6 121.0(5) . . ?
C7 C6 C5 118.4(4) . . ?
C6 C7 C8 120.1(4) . . ?
C6 C7 C2 132.4(4) . . ?
C8 C7 C2 107.0(4) . . ?
C4 C8 C7 120.4(4) . . ?
C4 C8 C9 130.3(4) . . ?
C7 C8 C9 109.3(4) . . ?
C14 C9 C10 119.6(4) . . ?
C14 C9 C8 131.7(4) . . ?
C10 C9 C8 108.7(3) . . ?
C11 C10 C9 121.0(4) . . ?
C11 C10 C2 131.3(4) . . ?
C9 C10 C2 107.4(4) . . ?
C10 C11 C12 118.3(4) . . ?
C11 C12 C13 120.6(5) . . ?
C14 C13 C12 121.1(5) . . ?
C13 C14 C9 119.1(5) . . ?
C16 C15 S3 118.1(4) . . ?
C17 C16 C21 118.1(5) . . ?
C17 C16 C15 124.4(4) . . ?
C21 C16 C15 117.5(4) . . ?
C16 C17 C18 119.8(5) . . ?
C19 C18 C17 120.8(5) . . ?
C18 C19 C20 119.9(5) . . ?
C19 C20 C21 119.3(6) . . ?
C20 C21 C16 122.0(5) . . ?
N3 C22 S2 124.3(3) . . ?
N3 C22 S4 121.1(3) . . ?
S2 C22 S4 114.5(2) . . ?
N4 C23 C31 123.6(4) . . ?
N4 C23 C28 129.1(4) . . ?
C31 C23 C28 107.2(3) . . ?
C25 C24 C29 118.7(6) . . ?
C24 C25 C26 122.0(5) . . ?
C25 C26 C27 120.1(6) . . ?
C28 C27 C26 117.7(5) . . ?
C27 C28 C29 122.1(4) . . ?
C27 C28 C23 131.1(4) . . ?
C29 C28 C23 106.3(4) . . ?
C24 C29 C28 119.4(6) . . ?
C24 C29 C30 130.4(5) . . ?
C28 C29 C30 110.2(4) . . ?
C35 C30 C31 119.5(6) . . ?
C35 C30 C29 132.8(5) . . ?
C31 C30 C29 107.7(4) . . ?
C32 C31 C30 120.5(5) . . ?
C32 C31 C23 131.0(4) . . ?
C30 C31 C23 108.2(4) . . ?
C31 C32 C33 118.3(5) . . ?
C34 C33 C32 120.6(6) . . ?
C35 C34 C33 121.1(6) . . ?
C34 C35 C30 119.8(6) . . ?
C37 C36 S4 117.3(3) . . ?
C42 C37 C38 117.6(5) . . ?
C42 C37 C36 124.7(5) . . ?
C38 C37 C36 117.7(4) . . ?
C37 C38 C39 121.2(6) . . ?
C40 C39 C38 120.2(6) . . ?
C41 C40 C39 119.4(6) . . ?
C40 C41 C42 121.0(6) . . ?
C37 C42 C41 120.5(5) . . ?

loop_
_geom_bond_atom_site_label_1
_geom_bond_atom_site_label_2
_geom_bond_distance
_geom_bond_site_symmetry_2
_geom_bond_publ_flag
Ni1 N4 1.936(3) . ?
Ni1 N2 1.939(3) . ?
Ni1 S2 2.1482(12) . ?
Ni1 S1 2.1512(12) . ?
S1 C1 1.733(4) . ?
S2 C22 1.738(4) . ?
S3 C1 1.745(4) . ?
S3 C15 1.801(5) . ?
S4 C22 1.742(4) . ?
S4 C36 1.808(5) . ?
N1 C1 1.290(5) . ?
N1 N2 1.402(4) . ?
N2 C2 1.317(5) . ?
N3 C22 1.299(5) . ?
N3 N4 1.401(4) . ?
N4 C23 1.314(4) . ?
C2 C10 1.472(5) . ?
C2 C7 1.478(5) . ?
C3 C5 1.370(7) . ?
C3 C4 1.374(7) . ?
C4 C8 1.380(6) . ?
C5 C6 1.397(6) . ?
C6 C7 1.378(6) . ?
C7 C8 1.406(5) . ?
C8 C9 1.457(6) . ?
C9 C14 1.381(6) . ?
C9 C10 1.413(5) . ?
C10 C11 1.378(6) . ?
C11 C12 1.391(6) . ?
C12 C13 1.387(7) . ?
C13 C14 1.377(7) . ?
C15 C16 1.505(6) . ?
C16 C17 1.362(6) . ?
C16 C21 1.381(6) . ?
C17 C18 1.401(7) . ?
C18 C19 1.354(8) . ?
C19 C20 1.361(8) . ?
C20 C21 1.373(7) . ?
C23 C31 1.474(6) . ?
C23 C28 1.475(5) . ?
C24 C25 1.369(9) . ?
C24 C29 1.392(7) . ?
C25 C26 1.392(9) . ?
C26 C27 1.402(6) . ?
C27 C28 1.378(6) . ?
C28 C29 1.407(6) . ?
C29 C30 1.460(7) . ?
C30 C35 1.381(8) . ?
C30 C31 1.403(6) . ?
C31 C32 1.374(6) . ?
C32 C33 1.395(7) . ?
C33 C34 1.371(9) . ?
C34 C35 1.355(9) . ?
C36 C37 1.502(6) . ?
C37 C42 1.367(6) . ?
C37 C38 1.373(7) . ?
C38 C39 1.383(8) . ?
C39 C40 1.351(9) . ?
C40 C41 1.345(8) . ?
C41 C42 1.387(7) . ?
